data_4076075
loop_
_publ_author_name
'Gostevskii, Boris'
'Kalikhman, Inna'
'Tessier, Claire A.'
'Panzner, Matthew J.'
'Youngs, Wiley J.'
'Kost, Daniel'

_publ_section_title
;
 Hexacoordinate Complexes of Silacyclobutane:&#x00A0; Spontaneous Ring
 Opening and Rearrangement
;
_journal_issue 24
_journal_name_full Organometallics
_journal_page_first 5786
_journal_paper_doi 10.1021/om0505559
_journal_volume 24
_journal_year 2005
_chemical_formula_moiety 'C11 H20 N4 O2 Si'
_chemical_formula_sum 'C11 H20 N4 O2 Si'
_chemical_formula_weight 268.40
_chemical_name_common 3a
_chemical_name_systematic
; 
 Bis[N(ethylideneimino)acetimidato-N,O]silacyclobutane 
;
_space_group_IT_number 15
_symmetry_cell_setting monoclinic
_symmetry_space_group_name_Hall '-C 2yc'
_symmetry_space_group_name_H-M 'C 1 2/c 1'
_atom_sites_solution_hydrogens geom
_atom_sites_solution_primary direct
_atom_sites_solution_secondary difmap
_audit_creation_method SHELXL-97
_cell_angle_alpha 90.00
_cell_angle_beta 109.739(2)
_cell_angle_gamma 90.00
_cell_formula_units_Z 4
_cell_length_a 15.901(3)
_cell_length_b 7.3668(12)
_cell_length_c 12.472(2)
_cell_measurement_reflns_used 1172
_cell_measurement_temperature 100(2)
_cell_measurement_theta_max 24.43
_cell_measurement_theta_min 2.72
_cell_volume 1375.1(4)
_computing_cell_refinement 'Bruker SMART'
_computing_data_collection 'Bruker SMART'
_computing_data_reduction 'Bruker SAINT'
_computing_molecular_graphics 'Bruker SHELXTL'
_computing_publication_material 'Bruker SHELXTL'
_computing_structure_refinement 'SHELXL-97 (Sheldrick, 1997)'
_computing_structure_solution 'SHELXS-97 (Sheldrick, 1990)'
_diffrn_ambient_temperature 100(2)
_diffrn_measured_fraction_theta_full 0.964
_diffrn_measured_fraction_theta_max 0.964
_diffrn_measurement_device_type 'CCD area detector'
_diffrn_measurement_method 'phi and omega scans'
_diffrn_radiation_monochromator graphite
_diffrn_radiation_source 'fine-focus sealed tube'
_diffrn_radiation_type MoK\a
_diffrn_radiation_wavelength 0.71073
_diffrn_reflns_av_R_equivalents 0.0386
_diffrn_reflns_av_sigmaI/netI 0.0420
_diffrn_reflns_limit_h_max 21
_diffrn_reflns_limit_h_min -20
_diffrn_reflns_limit_k_max 9
_diffrn_reflns_limit_k_min -9
_diffrn_reflns_limit_l_max 16
_diffrn_reflns_limit_l_min -16
_diffrn_reflns_number 5959
_diffrn_reflns_theta_full 28.32
_diffrn_reflns_theta_max 28.32
_diffrn_reflns_theta_min 2.72
_exptl_absorpt_coefficient_mu 0.172
_exptl_absorpt_correction_T_max 0.9830
_exptl_absorpt_correction_T_min 0.9566
_exptl_absorpt_correction_type multi-scan
_exptl_absorpt_process_details SADABS
_exptl_crystal_colour yellow
_exptl_crystal_density_diffrn 1.296
_exptl_crystal_density_method 'not measured'
_exptl_crystal_description block
_exptl_crystal_F_000 576
_exptl_crystal_size_max 0.26
_exptl_crystal_size_mid 0.19
_exptl_crystal_size_min 0.10
_refine_diff_density_max 0.434
_refine_diff_density_min -0.241
_refine_diff_density_rms 0.063
_refine_ls_extinction_method none
_refine_ls_goodness_of_fit_ref 1.120
_refine_ls_hydrogen_treatment constr
_refine_ls_matrix_type full
_refine_ls_number_parameters 85
_refine_ls_number_reflns 1655
_refine_ls_number_restraints 0
_refine_ls_restrained_S_all 1.120
_refine_ls_R_factor_all 0.0602
_refine_ls_R_factor_gt 0.0497
_refine_ls_shift/su_max 0.000
_refine_ls_shift/su_mean 0.000
_refine_ls_structure_factor_coef Fsqd
_refine_ls_weighting_details 'calc w=1/[\s^2^(Fo^2^)+(0.0449P)^2^+1.4064P] where P=(Fo^2^+2Fc^2^)/3'
_refine_ls_weighting_scheme calc
_refine_ls_wR_factor_gt 0.1096
_refine_ls_wR_factor_ref 0.1144
_reflns_number_gt 1418
_reflns_number_total 1655
_reflns_threshold_expression >2sigma(I)
_cod_data_source_file om0505559si20050901_075556.cif
_cod_data_source_block mp
_cod_depositor_comments
;
The following automatic conversions were performed:

'_symmetry_cell_setting' value 'Monoclinic' changed to 'monoclinic'
according to /home/saulius/struct/CIF-dictionaries/cif_core.dic
dictionary named 'cif_core.dic' version 2.4.1 from 2010-06-29.

Automatic conversion script
Id: cif_fix_values 1715 2011-07-08 13:25:40Z adriana 
;
_cod_original_sg_symbol_H-M 'C2/c  '
_cod_database_code 4076075

loop_
_symmetry_equiv_pos_as_xyz
'x, y, z'
'-x, y, -z+1/2'
'x+1/2, y+1/2, z'
'-x+1/2, y+1/2, -z+1/2'
'-x, -y, -z'
'x, -y, z-1/2'
'-x+1/2, -y+1/2, -z'
'x+1/2, -y+1/2, z-1/2'

loop_
_atom_site_label
_atom_site_type_symbol
_atom_site_fract_x
_atom_site_fract_y
_atom_site_fract_z
_atom_site_U_iso_or_equiv
_atom_site_adp_type
_atom_site_occupancy
_atom_site_symmetry_multiplicity
_atom_site_calc_flag
_atom_site_refinement_flags
Si Si 0.5000 1.05065(9) 0.7500 0.0153(2) Uani 1 2 d S
O O 0.41993(8) 1.01737(17) 0.82197(11) 0.0184(3) Uani 1 1 d .
N1 N 0.64438(10) 0.7962(2) 0.80894(13) 0.0194(4) Uani 1 1 d .
N2 N 0.57400(10) 0.8535(2) 0.84563(13) 0.0166(3) Uani 1 1 d .
C1 C 0.5000 1.3819(4) 0.7500 0.0383(8) Uani 1 2 d S
H1A H 0.4619 1.4598 0.7793 0.046 Uiso 0.50 1 calc PR
H1B H 0.5381 1.4598 0.7207 0.046 Uiso 0.50 1 calc PR
C2 C 0.44313(13) 1.2505(3) 0.65729(16) 0.0211(4) Uani 1 1 d .
H2A H 0.4553 1.2584 0.5846 0.025 Uiso 1 1 calc R
H2B H 0.3782 1.2584 0.6440 0.025 Uiso 1 1 calc R
C3 C 0.35888(11) 0.8935(2) 0.77912(16) 0.0175(4) Uani 1 1 d .
C4 C 0.29077(13) 0.8657(3) 0.83518(17) 0.0240(4) Uani 1 1 d .
H4A H 0.2525 0.7627 0.7997 0.036 Uiso 1 1 calc R
H4B H 0.2542 0.9754 0.8264 0.036 Uiso 1 1 calc R
H4C H 0.3208 0.8409 0.9164 0.036 Uiso 1 1 calc R
C5 C 0.57121(12) 0.7856(2) 0.93843(15) 0.0188(4) Uani 1 1 d .
H5 H 0.5238 0.8243 0.9633 0.023 Uiso 1 1 calc R
C6 C 0.63480(13) 0.6522(3) 1.01110(16) 0.0238(4) Uani 1 1 d .
H6A H 0.6491 0.5607 0.9629 0.036 Uiso 1 1 calc R
H6B H 0.6077 0.5928 1.0618 0.036 Uiso 1 1 calc R
H6C H 0.6896 0.7146 1.0567 0.036 Uiso 1 1 calc R

loop_
_atom_site_aniso_label
_atom_site_aniso_U_11
_atom_site_aniso_U_22
_atom_site_aniso_U_33
_atom_site_aniso_U_23
_atom_site_aniso_U_13
_atom_site_aniso_U_12
Si 0.0131(4) 0.0175(4) 0.0171(4) 0.000 0.0074(3) 0.000
O 0.0165(7) 0.0215(7) 0.0198(6) -0.0023(5) 0.0096(5) -0.0022(5)
N1 0.0150(8) 0.0239(8) 0.0208(8) 0.0006(7) 0.0083(6) 0.0020(6)
N2 0.0152(8) 0.0173(8) 0.0181(7) -0.0021(6) 0.0065(6) -0.0017(6)
C1 0.058(2) 0.0210(15) 0.0329(17) 0.000 0.0115(16) 0.000
C2 0.0204(9) 0.0222(10) 0.0243(10) 0.0028(8) 0.0121(8) 0.0038(7)
C3 0.0136(9) 0.0189(9) 0.0202(9) 0.0023(7) 0.0060(7) 0.0013(7)
C4 0.0207(10) 0.0287(11) 0.0266(10) -0.0010(8) 0.0132(8) -0.0032(8)
C5 0.0195(9) 0.0195(9) 0.0173(9) -0.0023(7) 0.0061(7) -0.0028(7)
C6 0.0259(10) 0.0239(10) 0.0202(9) 0.0039(8) 0.0058(8) -0.0010(8)

loop_
_atom_type_symbol
_atom_type_description
_atom_type_scat_dispersion_real
_atom_type_scat_dispersion_imag
_atom_type_scat_source
C C 0.0033 0.0016 'International Tables Vol C Tables 4.2.6.8 and 6.1.1.4'
H H 0.0000 0.0000 'International Tables Vol C Tables 4.2.6.8 and 6.1.1.4'
N N 0.0061 0.0033 'International Tables Vol C Tables 4.2.6.8 and 6.1.1.4'
O O 0.0106 0.0060 'International Tables Vol C Tables 4.2.6.8 and 6.1.1.4'
Si Si 0.0817 0.0704 'International Tables Vol C Tables 4.2.6.8 and 6.1.1.4'

loop_
_geom_angle_atom_site_label_1
_geom_angle_atom_site_label_2
_geom_angle_atom_site_label_3
_geom_angle
_geom_angle_site_symmetry_1
_geom_angle_site_symmetry_3
O Si O 164.39(9) . 2_656
O Si C2 94.20(7) . 2_656
O Si C2 97.88(7) 2_656 2_656
O Si C2 97.88(7) . .
O Si C2 94.20(7) 2_656 .
C2 Si C2 78.53(12) 2_656 .
O Si N2 79.95(6) . 2_656
O Si N2 88.65(6) 2_656 2_656
C2 Si N2 172.72(7) 2_656 2_656
C2 Si N2 97.87(7) . 2_656
O Si N2 88.65(6) . .
O Si N2 79.95(6) 2_656 .
C2 Si N2 97.87(7) 2_656 .
C2 Si N2 172.72(7) . .
N2 Si N2 86.39(9) 2_656 .
C3 O Si 116.26(11) . .
C3 N1 N2 107.48(15) 2_656 .
C5 N2 N1 116.86(15) . .
C5 N2 Si 129.41(13) . .
N1 N2 Si 113.41(11) . .
C2 C1 C2 102.4(2) . 2_656
C1 C2 Si 89.54(13) . .
N1 C3 O 122.89(16) 2_656 .
N1 C3 C4 119.64(16) 2_656 .
O C3 C4 117.47(16) . .
N2 C5 C6 126.18(17) . .

loop_
_geom_bond_atom_site_label_1
_geom_bond_atom_site_label_2
_geom_bond_distance
_geom_bond_site_symmetry_2
Si O 1.8051(12) .
Si O 1.8051(12) 2_656
Si C2 1.9016(19) 2_656
Si C2 1.9016(19) .
Si N2 1.9919(16) 2_656
Si N2 1.9919(16) .
O C3 1.308(2) .
N1 C3 1.298(2) 2_656
N1 N2 1.409(2) .
N2 C5 1.275(2) .
C1 C2 1.544(3) .
C1 C2 1.544(3) 2_656
C3 N1 1.298(2) 2_656
C3 C4 1.488(2) .
C5 C6 1.480(3) .
